data_4342360
loop_
_publ_author_name
'Souza, Maykon L.'
'Castellano, Eduardo E.'
'Telser, Joshua'
'Franco, Douglas W.'

_publ_section_title
;
 Secondary Coordination Sphere Effects in Ruthenium(III) Tetraammine
 Complexes: Role of the Coordinated Water Molecule.
;
_journal_issue 4
_journal_name_full 'Inorganic chemistry'
_journal_page_first 2067
_journal_page_last 2080
_journal_paper_doi 10.1021/ic5030857
_journal_volume 54
_journal_year 2015
_chemical_formula_moiety ' C6 H22 N6 Ru, 3(C F3 O3 S), H2 O'
_chemical_formula_sum 'C9 H24 F9 N6 O10 Ru S3'
_chemical_formula_weight 744.59
_chemical_name_common 'Compound X'
_chemical_name_systematic
;
 ?
;
_space_group_IT_number 14
_symmetry_cell_setting monoclinic
_symmetry_space_group_name_Hall '-P 2yn'
_symmetry_space_group_name_H-M 'P 1 21/n 1'
_atom_sites_solution_hydrogens geom
_atom_sites_solution_primary direct
_atom_sites_solution_secondary difmap
_audit_conform_dict_location ftp://ftp.iucr.org/pub/cif_core.dic
_audit_conform_dict_name cif_core.dic
_audit_conform_dict_version 2.4
_audit_creation_date 2013-03-13T11:07:31-00:00
_audit_creation_method 'WinGX routine CIF_UPDATE'
_cell_angle_alpha 90
_cell_angle_beta 115.082(2)
_cell_angle_gamma 90
_cell_formula_units_Z 4
_cell_length_a 13.4901(4)
_cell_length_b 15.2385(5)
_cell_length_c 14.5227(3)
_cell_measurement_reflns_used 13350
_cell_measurement_temperature 296(2)
_cell_measurement_theta_max 27.485
_cell_measurement_theta_min 2.546
_cell_volume 2703.90(14)
_computing_cell_refinement 'HKL Scalepack (Otwinowski & Minor 1997)'
_computing_data_collection 'Collect (Bruker AXS BV, 1997-2004)'
_computing_data_reduction 'HKL Denzo and Scalepack (Otwinowski & Minor 1997)'
_computing_structure_refinement 'SHELXL-97 (Sheldrick, 2008)'
_diffrn_ambient_temperature 296(2)
_diffrn_detector 'CCD plate'
_diffrn_detector_area_resol_mean 9
_diffrn_measured_fraction_theta_full 0.995
_diffrn_measured_fraction_theta_max 0.995
_diffrn_measurement_device '95mm CCD camera on \k-goniostat'
_diffrn_measurement_device_type KappaCCD
_diffrn_measurement_method CCD
_diffrn_orient_matrix_type 'by Bruker AXS Collect from scalepack cell'
_diffrn_orient_matrix_UB_11 -0.34636E-1
_diffrn_orient_matrix_UB_12 -0.184076E-1
_diffrn_orient_matrix_UB_13 -0.729619E-1
_diffrn_orient_matrix_UB_21 0.444419E-1
_diffrn_orient_matrix_UB_22 0.447997E-1
_diffrn_orient_matrix_UB_23 -0.161704E-1
_diffrn_orient_matrix_UB_31 0.593644E-1
_diffrn_orient_matrix_UB_32 -0.442782E-1
_diffrn_orient_matrix_UB_33 0.139713E-1
_diffrn_radiation_monochromator graphite
_diffrn_radiation_probe x-ray
_diffrn_radiation_type MoK\a
_diffrn_radiation_wavelength 0.71073
_diffrn_reflns_av_R_equivalents 0.0405
_diffrn_reflns_av_unetI/netI 0.0316
_diffrn_reflns_limit_h_max 16
_diffrn_reflns_limit_h_min -16
_diffrn_reflns_limit_k_max 18
_diffrn_reflns_limit_k_min -17
_diffrn_reflns_limit_l_max 17
_diffrn_reflns_limit_l_min -17
_diffrn_reflns_number 18393
_diffrn_reflns_theta_full 26
_diffrn_reflns_theta_max 26
_diffrn_reflns_theta_min 2.71
_diffrn_source 'Enraf Nonius FR590'
_exptl_absorpt_coefficient_mu 0.926
_exptl_absorpt_correction_T_max 0.8906
_exptl_absorpt_correction_T_min 0.7957
_exptl_absorpt_correction_type gaussian
_exptl_absorpt_process_details
;
        a grid of  8 x  8 x  8 =   512 sampling points was used
;
_exptl_crystal_colour colorless
_exptl_crystal_density_diffrn 1.829
_exptl_crystal_density_method 'not measured'
_exptl_crystal_description prism
_exptl_crystal_F_000 1492
_exptl_crystal_size_max 0.234
_exptl_crystal_size_mid 0.181
_exptl_crystal_size_min 0.148
_refine_diff_density_max 1.543
_refine_diff_density_min -1.029
_refine_diff_density_rms 0.104
_refine_ls_extinction_coef 0.008(2)
_refine_ls_extinction_expression Fc^*^=kFc[1+0.001xFc^2^\l^3^/sin(2\q)]^-1/4^
_refine_ls_extinction_method SHELXL
_refine_ls_goodness_of_fit_ref 1.087
_refine_ls_hydrogen_treatment constr
_refine_ls_matrix_type full
_refine_ls_number_parameters 345
_refine_ls_number_reflns 5286
_refine_ls_number_restraints 0
_refine_ls_restrained_S_all 1.087
_refine_ls_R_factor_all 0.0718
_refine_ls_R_factor_gt 0.0642
_refine_ls_shift/su_max 0
_refine_ls_shift/su_mean 0
_refine_ls_structure_factor_coef Fsqd
_refine_ls_weighting_details 'calc w=1/[\s^2^(Fo^2^)+(0.1284P)^2^+2.3378P] where P=(Fo^2^+2Fc^2^)/3'
_refine_ls_weighting_scheme calc
_refine_ls_wR_factor_gt 0.1816
_refine_ls_wR_factor_ref 0.1927
_reflns_number_gt 4487
_reflns_number_total 5286
_reflns_threshold_expression >2\s(I)
_cod_data_source_file ic5030857_si_004.cif
_cod_data_source_block s93
_cod_depositor_comments
;
The following automatic conversions were performed:

'_symmetry_cell_setting' value 'Monoclinic' changed to 'monoclinic'
according to
/usr/data/users/saulius/crontab/automatic-downloads/rss-feeds/ACS/lib/dictionaries/cif_core.dic
dictionary named 'cif_core.dic' version 2.4.2 from 2011-04-26.

Automatic conversion script
Id: cif_fix_values 3008 2015-01-20 13:52:24Z robertas 

 Adding full bibliography for 4342358--4342360.cif.
;
_cod_original_cell_volume 2703.90(13)
_cod_original_sg_symbol_Hall -P2yn
_cod_original_sg_symbol_H-M P21/n
_cod_database_code 4342360

loop_
_symmetry_equiv_pos_as_xyz
'x, y, z'
'-x+1/2, y+1/2, -z+1/2'
'-x, -y, -z'
'x-1/2, -y-1/2, z-1/2'

loop_
_atom_site_label
_atom_site_type_symbol
_atom_site_fract_x
_atom_site_fract_y
_atom_site_fract_z
_atom_site_U_iso_or_equiv
_atom_site_adp_type
_atom_site_occupancy
_atom_site_symmetry_multiplicity
_atom_site_calc_flag
_atom_site_refinement_flags
Ru Ru 0.29849(3) 0.13676(2) 0.76451(2) 0.0491(2) Uani 1 1 d .
N1 N 0.4058(4) 0.1453(3) 0.6957(3) 0.0574(10) Uani 1 1 d .
N2 N 0.3294(5) 0.2697(3) 0.8092(5) 0.0890(15) Uani 1 1 d .
H2A H 0.2789 0.2873 0.8294 0.107 Uiso 1 1 d R
H2B H 0.3259 0.3028 0.7575 0.107 Uiso 1 1 d R
H2C H 0.3955 0.2747 0.8605 0.107 Uiso 1 1 d R
N3 N 0.1658(3) 0.1757(3) 0.6286(3) 0.0612(10) Uani 1 1 d .
H3A H 0.1914 0.2 0.5873 0.073 Uiso 1 1 d R
H3B H 0.1245 0.2144 0.6424 0.073 Uiso 1 1 d R
H3C H 0.1257 0.1288 0.5987 0.073 Uiso 1 1 d R
N4 N 0.2613(3) 0.0050(2) 0.7205(3) 0.0571(9) Uani 1 1 d .
H4A H 0.2089 0.0033 0.6573 0.069 Uiso 1 1 d R
H4B H 0.2385 -0.0224 0.7621 0.069 Uiso 1 1 d R
H4C H 0.321 -0.0214 0.7225 0.069 Uiso 1 1 d R
N5 N 0.4284(3) 0.0953(3) 0.9006(3) 0.0654(11) Uani 1 1 d .
H5A H 0.4602 0.0487 0.8876 0.079 Uiso 1 1 d R
H5B H 0.4032 0.0811 0.9462 0.079 Uiso 1 1 d R
H5C H 0.4772 0.1384 0.9251 0.079 Uiso 1 1 d R
N6 N 0.1918(4) 0.1285(3) 0.8371(4) 0.0676(12) Uani 1 1 d .
H6A H 0.199 0.0764 0.8668 0.081 Uiso 1 1 d R
H6B H 0.123 0.1354 0.7912 0.081 Uiso 1 1 d R
H6C H 0.2086 0.1706 0.8838 0.081 Uiso 1 1 d R
C1 C 0.5015(4) 0.1868(4) 0.7398(4) 0.0768(15) Uani 1 1 d .
H1 H 0.5213 0.2108 0.8041 0.092 Uiso 1 1 calc R
C2 C 0.5722(5) 0.1958(5) 0.6946(5) 0.0875(19) Uani 1 1 d .
H2 H 0.6376 0.2262 0.7281 0.105 Uiso 1 1 calc R
C3 C 0.5473(6) 0.1605(6) 0.6010(6) 0.092(2) Uani 1 1 d .
C4 C 0.6209(8) 0.1727(10) 0.5465(9) 0.155(5) Uani 1 1 d .
H4D H 0.5859 0.1484 0.4793 0.233 Uiso 1 1 calc R
H4E H 0.6893 0.1433 0.5837 0.233 Uiso 1 1 calc R
H4F H 0.634 0.2342 0.5421 0.233 Uiso 1 1 calc R
C5 C 0.4475(5) 0.1175(5) 0.5551(5) 0.0861(19) Uani 1 1 d .
H5 H 0.4261 0.0933 0.4907 0.103 Uiso 1 1 calc R
C6 C 0.3806(4) 0.1105(4) 0.6030(4) 0.0688(13) Uani 1 1 d .
H6 H 0.3148 0.0805 0.5706 0.083 Uiso 1 1 calc R
S1 S 0.23943(10) 0.39353(10) 0.53547(9) 0.0632(3) Uani 1 1 d .
F11 F 0.2772(6) 0.4107(6) 0.3775(4) 0.163(3) Uani 1 1 d .
F12 F 0.3930(5) 0.4721(5) 0.5074(5) 0.163(3) Uani 1 1 d .
F13 F 0.3936(8) 0.3363(7) 0.4941(8) 0.229(5) Uani 1 1 d .
O11 O 0.1828(5) 0.4761(4) 0.5139(5) 0.1179(19) Uani 1 1 d .
O12 O 0.1687(4) 0.3224(4) 0.4886(4) 0.0959(14) Uani 1 1 d .
O13 O 0.3065(5) 0.3845(5) 0.6395(4) 0.130(2) Uani 1 1 d .
C13 C 0.3319(7) 0.4023(7) 0.4756(6) 0.102(2) Uani 1 1 d .
S2 S 0.06289(10) 0.02489(10) 0.39324(9) 0.0628(4) Uani 1 1 d .
F21 F 0.2090(5) 0.0945(8) 0.3484(5) 0.210(4) Uani 1 1 d .
F22 F 0.0653(5) 0.0673(6) 0.2216(4) 0.162(3) Uani 1 1 d .
F23 F 0.1710(9) -0.0337(8) 0.2996(7) 0.235(5) Uani 1 1 d .
O21 O 0.0235(6) 0.1112(4) 0.3975(5) 0.130(2) Uani 1 1 d .
O22 O 0.1484(3) -0.0037(3) 0.4865(3) 0.0861(13) Uani 1 1 d .
O23 O -0.0207(4) -0.0367(4) 0.3441(4) 0.1047(17) Uani 1 1 d .
C21 C 0.1283(6) 0.0391(8) 0.3097(6) 0.106(3) Uani 1 1 d .
S3 S 0.5027(2) 0.15449(13) 0.1955(3) 0.1207(10) Uani 1 1 d .
F31 F 0.3009(5) 0.1269(5) 0.1545(6) 0.162(3) Uani 1 1 d .
F32 F 0.3730(9) 0.2171(11) 0.2620(12) 0.326(9) Uani 1 1 d .
F33 F 0.4120(7) 0.0890(13) 0.2950(9) 0.343(12) Uani 1 1 d .
O31 O 0.5165(5) 0.0793(6) 0.1545(6) 0.155(3) Uani 1 1 d .
O32 O 0.5718(13) 0.2011(11) 0.2559(13) 0.377(14) Uani 1 1 d .
O33 O 0.4447(14) 0.2033(9) 0.0883(11) 0.265(7) Uani 1 1 d .
C31 C 0.3924(9) 0.1410(10) 0.2318(11) 0.140(5) Uani 1 1 d .
O1W O 0.8321(10) 0.2001(8) 0.4918(6) 0.204(4) Uani 1 1 d .

loop_
_atom_site_aniso_label
_atom_site_aniso_U_11
_atom_site_aniso_U_22
_atom_site_aniso_U_33
_atom_site_aniso_U_23
_atom_site_aniso_U_13
_atom_site_aniso_U_12
Ru 0.0480(3) 0.0442(3) 0.0467(3) -0.00055(12) 0.01195(19) -0.00095(12)
N1 0.051(2) 0.060(2) 0.054(2) 0.0047(16) 0.0151(18) -0.0067(16)
N2 0.100(4) 0.054(3) 0.105(4) -0.021(3) 0.036(3) -0.011(3)
N3 0.054(2) 0.057(2) 0.062(2) 0.0094(18) 0.0146(18) 0.0050(18)
N4 0.057(2) 0.046(2) 0.059(2) 0.0018(16) 0.0157(17) -0.0037(16)
N5 0.055(2) 0.078(3) 0.048(2) 0.0011(19) 0.0064(17) -0.003(2)
N6 0.065(3) 0.077(3) 0.058(2) -0.0011(19) 0.024(2) 0.005(2)
C1 0.061(3) 0.085(4) 0.068(3) 0.004(3) 0.012(2) -0.018(3)
C2 0.057(3) 0.113(5) 0.084(4) 0.011(4) 0.021(3) -0.013(3)
C3 0.068(4) 0.120(6) 0.094(5) 0.011(4) 0.039(3) -0.006(4)
C4 0.088(6) 0.255(15) 0.152(9) -0.030(10) 0.079(6) -0.047(8)
C5 0.070(4) 0.120(5) 0.071(4) -0.015(3) 0.033(3) -0.019(3)
C6 0.058(3) 0.084(4) 0.060(3) -0.009(3) 0.021(2) -0.014(3)
S1 0.0579(7) 0.0686(8) 0.0569(7) -0.0027(6) 0.0185(5) -0.0037(6)
F11 0.173(6) 0.253(8) 0.077(3) 0.004(4) 0.066(3) -0.044(5)
F12 0.115(4) 0.218(8) 0.163(5) 0.003(5) 0.066(4) -0.077(5)
F13 0.252(10) 0.227(9) 0.312(12) 0.090(9) 0.221(10) 0.138(8)
O11 0.123(4) 0.080(3) 0.174(6) -0.001(3) 0.084(4) 0.016(3)
O12 0.111(4) 0.085(3) 0.088(3) -0.015(2) 0.039(3) -0.029(3)
O13 0.093(4) 0.213(7) 0.072(3) 0.021(4) 0.022(3) -0.018(4)
C13 0.090(5) 0.127(7) 0.098(5) 0.014(5) 0.049(4) 0.019(5)
S2 0.0512(6) 0.0782(9) 0.0550(6) -0.0069(6) 0.0185(5) -0.0090(5)
F21 0.114(4) 0.377(13) 0.134(5) 0.034(7) 0.049(4) -0.108(7)
F22 0.120(4) 0.282(9) 0.074(3) 0.055(4) 0.033(3) -0.003(5)
F23 0.286(11) 0.299(12) 0.201(7) 0.062(8) 0.181(8) 0.164(10)
O21 0.166(7) 0.107(4) 0.127(5) 0.000(4) 0.073(5) 0.042(4)
O22 0.072(2) 0.113(3) 0.0526(19) 0.006(2) 0.0074(17) -0.019(2)
O23 0.090(3) 0.135(4) 0.077(3) -0.016(3) 0.024(2) -0.054(3)
C21 0.067(4) 0.172(9) 0.079(4) 0.019(5) 0.030(3) 0.008(5)
S3 0.1118(15) 0.0686(10) 0.231(3) -0.0255(14) 0.120(2) -0.0152(10)
F31 0.074(3) 0.211(8) 0.192(7) -0.011(5) 0.049(4) -0.013(3)
F32 0.197(9) 0.44(2) 0.396(17) -0.253(16) 0.178(11) -0.005(10)
F33 0.128(6) 0.66(3) 0.237(11) 0.246(17) 0.073(7) -0.024(11)
O31 0.089(4) 0.171(7) 0.173(6) -0.075(6) 0.023(4) 0.031(4)
O32 0.410(18) 0.418(19) 0.52(2) -0.39(2) 0.41(2) -0.361(18)
O33 0.39(2) 0.209(13) 0.290(15) 0.066(12) 0.240(16) 0.093(13)
C31 0.096(7) 0.205(14) 0.143(9) -0.046(8) 0.074(7) -0.038(7)
O1W 0.278(13) 0.224(12) 0.133(6) 0.016(7) 0.111(8) 0.009(10)

loop_
_atom_type_symbol
_atom_type_description
_atom_type_scat_dispersion_real
_atom_type_scat_dispersion_imag
_atom_type_scat_source
C C 0.0033 0.0016 'International Tables Vol C Tables 4.2.6.8 and 6.1.1.4'
H H 0 0 'International Tables Vol C Tables 4.2.6.8 and 6.1.1.4'
F F 0.0171 0.0103 'International Tables Vol C Tables 4.2.6.8 and 6.1.1.4'
N N 0.0061 0.0033 'International Tables Vol C Tables 4.2.6.8 and 6.1.1.4'
O O 0.0106 0.006 'International Tables Vol C Tables 4.2.6.8 and 6.1.1.4'
Ru Ru -1.2594 0.8363 'International Tables Vol C Tables 4.2.6.8 and 6.1.1.4'
S S 0.1246 0.1234 'International Tables Vol C Tables 4.2.6.8 and 6.1.1.4'

loop_
_exptl_crystal_face_index_h
_exptl_crystal_face_index_k
_exptl_crystal_face_index_l
_exptl_crystal_face_perp_dist
-12 -11 11 0.095
1 -1 11 0.139
-1 1 -11 0.1
1 -18 -2 0.06
-1 19 3 0.088
4 8 -3 0.09
3 -2 -3 0.084
-9 17 10 0.097

loop_
_geom_angle_atom_site_label_1
_geom_angle_atom_site_label_2
_geom_angle_atom_site_label_3
_geom_angle
N1 Ru N4 92.21(16)
N1 Ru N5 89.88(17)
N4 Ru N5 89.76(17)
N1 Ru N3 91.16(17)
N4 Ru N3 89.17(17)
N5 Ru N3 178.54(17)
N1 Ru N2 90.0(2)
N4 Ru N2 177.5(2)
N5 Ru N2 91.2(2)
N3 Ru N2 89.8(2)
N1 Ru N6 178.97(16)
N4 Ru N6 88.28(17)
N5 Ru N6 89.21(18)
N3 Ru N6 89.76(18)
N2 Ru N6 89.5(2)
C1 N1 C6 116.7(5)
C1 N1 Ru 121.8(4)
C6 N1 Ru 121.5(3)
Ru N2 H2A 108.2
Ru N2 H2B 110.5
H2A N2 H2B 109.5
Ru N2 H2C 109.7
H2A N2 H2C 109.5
H2B N2 H2C 109.5
Ru N3 H3A 109.3
Ru N3 H3B 109.9
H3A N3 H3B 109.5
Ru N3 H3C 109.3
H3A N3 H3C 109.5
H3B N3 H3C 109.5
Ru N4 H4A 109
Ru N4 H4B 110.4
H4A N4 H4B 109.5
Ru N4 H4C 109.1
H4A N4 H4C 109.5
H4B N4 H4C 109.5
Ru N5 H5A 108.9
Ru N5 H5B 110
H5A N5 H5B 109.5
Ru N5 H5C 109.5
H5A N5 H5C 109.5
H5B N5 H5C 109.5
Ru N6 H6A 109.7
Ru N6 H6B 109.5
H6A N6 H6B 109.5
Ru N6 H6C 109.2
H6A N6 H6C 109.5
H6B N6 H6C 109.5
N1 C1 C2 123.0(6)
N1 C1 H1 118.5
C2 C1 H1 118.5
C3 C2 C1 120.5(6)
C3 C2 H2 119.7
C1 C2 H2 119.7
C2 C3 C5 116.4(6)
C2 C3 C4 122.0(7)
C5 C3 C4 121.5(8)
C3 C4 H4D 109.5
C3 C4 H4E 109.5
H4D C4 H4E 109.5
C3 C4 H4F 109.5
H4D C4 H4F 109.5
H4E C4 H4F 109.5
C6 C5 C3 120.8(6)
C6 C5 H5 119.6
C3 C5 H5 119.6
N1 C6 C5 122.6(5)
N1 C6 H6 118.7
C5 C6 H6 118.7
O13 S1 O12 116.1(4)
O13 S1 O11 111.2(5)
O12 S1 O11 112.3(4)
O13 S1 C13 105.4(4)
O12 S1 C13 106.7(4)
O11 S1 C13 104.0(4)
F13 C13 F12 108.3(9)
F13 C13 F11 109.1(9)
F12 C13 F11 106.7(8)
F13 C13 S1 111.6(7)
F12 C13 S1 110.7(6)
F11 C13 S1 110.4(6)
O23 S2 O22 115.5(3)
O23 S2 O21 113.8(4)
O22 S2 O21 113.9(4)
O23 S2 C21 104.8(4)
O22 S2 C21 104.3(3)
O21 S2 C21 102.5(5)
F22 C21 F23 108.4(9)
F22 C21 F21 107.2(9)
F23 C21 F21 105.9(9)
F22 C21 S2 114.3(5)
F23 C21 S2 110.3(8)
F21 C21 S2 110.4(7)
O32 S3 O31 128.1(9)
O32 S3 O33 110.0(11)
O31 S3 O33 93.8(6)
O32 S3 C31 109.7(5)
O31 S3 C31 108.9(6)
O33 S3 C31 102.5(7)
F33 C31 F31 112.9(12)
F33 C31 F32 110.6(15)
F31 C31 F32 100.8(13)
F33 C31 S3 112.0(12)
F31 C31 S3 111.9(9)
F32 C31 S3 107.9(10)

loop_
_geom_bond_atom_site_label_1
_geom_bond_atom_site_label_2
_geom_bond_distance
Ru N1 2.083(5)
Ru N4 2.102(4)
Ru N5 2.107(4)
Ru N3 2.111(4)
Ru N2 2.114(5)
Ru N6 2.118(5)
N1 C1 1.332(7)
N1 C6 1.350(7)
N2 H2A 0.8898
N2 H2B 0.8901
N2 H2C 0.8901
N3 H3A 0.8901
N3 H3B 0.8901
N3 H3C 0.8901
N4 H4A 0.89
N4 H4B 0.89
N4 H4C 0.89
N5 H5A 0.8899
N5 H5B 0.89
N5 H5C 0.8901
N6 H6A 0.89
N6 H6B 0.8899
N6 H6C 0.8899
C1 C2 1.375(9)
C1 H1 0.93
C2 C3 1.366(10)
C2 H2 0.93
C3 C5 1.388(9)
C3 C4 1.521(10)
C4 H4D 0.96
C4 H4E 0.96
C4 H4F 0.96
C5 C6 1.357(8)
C5 H5 0.93
C6 H6 0.93
S1 O13 1.401(6)
S1 O12 1.413(5)
S1 O11 1.436(6)
S1 C13 1.802(8)
F11 C13 1.304(9)
F12 C13 1.304(11)
F13 C13 1.261(11)
S2 O23 1.407(5)
S2 O22 1.425(4)
S2 O21 1.430(6)
S2 C21 1.790(7)
F21 C21 1.302(12)
F22 C21 1.274(9)
F23 C21 1.287(13)
S3 O32 1.204(9)
S3 O31 1.340(7)
S3 O33 1.600(13)
S3 C31 1.787(9)
F31 C31 1.286(14)
F32 C31 1.305(17)
F33 C31 1.156(18)

loop_
_geom_torsion_atom_site_label_1
_geom_torsion_atom_site_label_2
_geom_torsion_atom_site_label_3
_geom_torsion_atom_site_label_4
_geom_torsion
N4 Ru N1 C1 -138.6(4)
N5 Ru N1 C1 -48.8(5)
N3 Ru N1 C1 132.2(5)
N2 Ru N1 C1 42.4(5)
N6 Ru N1 C1 -20(10)
N4 Ru N1 C6 42.8(4)
N5 Ru N1 C6 132.5(5)
N3 Ru N1 C6 -46.5(4)
N2 Ru N1 C6 -136.3(5)
N6 Ru N1 C6 161(10)
C6 N1 C1 C2 0.8(9)
Ru N1 C1 C2 -177.9(5)
N1 C1 C2 C3 -1.0(11)
C1 C2 C3 C5 1.1(12)
C1 C2 C3 C4 177.1(9)
C2 C3 C5 C6 -1.1(12)
C4 C3 C5 C6 -177.2(9)
C1 N1 C6 C5 -0.8(9)
Ru N1 C6 C5 177.9(5)
C3 C5 C6 N1 1.0(12)
O13 S1 C13 F13 58.2(10)
O12 S1 C13 F13 -65.8(10)
O11 S1 C13 F13 175.3(9)
O13 S1 C13 F12 -62.4(7)
O12 S1 C13 F12 173.6(6)
O11 S1 C13 F12 54.7(7)
O13 S1 C13 F11 179.7(8)
O12 S1 C13 F11 55.7(8)
O11 S1 C13 F11 -63.1(9)
O23 S2 C21 F22 60.1(10)
O22 S2 C21 F22 -178.1(8)
O21 S2 C21 F22 -59.0(10)
O23 S2 C21 F23 -62.4(8)
O22 S2 C21 F23 59.4(9)
O21 S2 C21 F23 178.5(8)
O23 S2 C21 F21 -179.1(8)
O22 S2 C21 F21 -57.3(9)
O21 S2 C21 F21 61.8(9)
O32 S3 C31 F33 -80.4(19)
O31 S3 C31 F33 64.2(15)
O33 S3 C31 F33 162.7(15)
O32 S3 C31 F31 151.6(14)
O31 S3 C31 F31 -63.7(12)
O33 S3 C31 F31 34.8(13)
O32 S3 C31 F32 41.6(19)
O31 S3 C31 F32 -173.8(12)
O33 S3 C31 F32 -75.3(14)
